data_4327772
loop_
_publ_author_name
'Agata Bia\/lo\'nska'
'Robert Bronisz'
'Miko\/laj F. Rudolf'
'Marek Weselski'

_publ_contact_author_address
;
Faculty of Chemistry
University of Wroc\/law
14. F. Joliot-Curie
50-383 Wroc\/law
Poland
;
_publ_contact_author_email 'bron@wchuwr.pl weselski@eto.wchuwr.pl'
_publ_section_title
;
 HS\\leftarrow\\rightarrowLS Transition in Iron(II) Two-Dimensional
 Coordination Networks Containing Tris(tetrazol-1-ylmethyl)methane As
 Triconnected Building Block
;
_journal_name_full 'Inorganic Chemistry'
_journal_page_first 237
_journal_page_last 245
_journal_paper_doi 10.1021/ic201535x
_journal_volume 51
_journal_year 2012
_chemical_formula_moiety 'Fe 2(C7 H10 N12), 2(B F4)'
_chemical_formula_sum 'C14 H20 B2 F8 Fe N24'
_chemical_formula_weight 754.01
_chemical_name_systematic
;
catena-(bis(\m~3~-bis[tris(tetrazol-1-ylmethyl)methane-
N4,N4',N4'')iron(ii) bis(tetrafluoroborate))
;
_space_group_IT_number 147
_symmetry_cell_setting trigonal
_symmetry_space_group_name_Hall '-P 3'
_symmetry_space_group_name_H-M 'P -3'
_atom_sites_solution_hydrogens geom
_atom_sites_solution_primary direct
_atom_sites_solution_secondary difmap
_audit_creation_method SHELXL-97
_cell_angle_alpha 90.00
_cell_angle_beta 90.00
_cell_angle_gamma 120.00
_cell_formula_units_Z 1
_cell_length_a 9.944(3)
_cell_length_b 9.944(3)
_cell_length_c 8.126(2)
_cell_measurement_reflns_used 2844
_cell_measurement_temperature 100(2)
_cell_measurement_theta_max 28.57
_cell_measurement_theta_min 3.44
_cell_volume 695.9(3)
_computing_cell_refinement
;
CrysAlis RED, Oxford Diffraction Ltd.,
Version 1.171.33.52 (release 06-11-2009 CrysAlis171 .NET)
(compiled Nov  6 2009,16:24:50)
;
_computing_data_collection
;
CrysAlis CCD, Oxford Diffraction Ltd.,
Version 1.171.33.52 (release 06-11-2009 CrysAlis171 .NET)
(compiled Nov  6 2009,16:24:50)
;
_computing_data_reduction
;
CrysAlis RED, Oxford Diffraction Ltd.,
Version 1.171.33.52 (release 06-11-2009 CrysAlis171 .NET)
(compiled Nov  6 2009,16:24:50)
;
_computing_structure_refinement
;
SHELXL-97 (Sheldrick, G. M. (2008). <i>Acta Cryst.</i> <b>A64</b>, 112-122.)
;
_computing_structure_solution
;
SHELXS-97 (Sheldrick, G. M. (2008). <i>Acta Cryst.</i> <b>A64</b>, 112-122.)
;
_diffrn_ambient_temperature 100(2)
_diffrn_measured_fraction_theta_full 0.998
_diffrn_measured_fraction_theta_max 0.998
_diffrn_measurement_device_type 'Kuma KM4CCD'
_diffrn_measurement_method '\w scan'
_diffrn_radiation_monochromator graphite
_diffrn_radiation_source 'fine-focus sealed tube'
_diffrn_radiation_type MoK\a
_diffrn_radiation_wavelength 0.71073
_diffrn_reflns_av_R_equivalents 0.0341
_diffrn_reflns_av_sigmaI/netI 0.0268
_diffrn_reflns_limit_h_max 12
_diffrn_reflns_limit_h_min -12
_diffrn_reflns_limit_k_max 12
_diffrn_reflns_limit_k_min -12
_diffrn_reflns_limit_l_max 10
_diffrn_reflns_limit_l_min -8
_diffrn_reflns_number 4807
_diffrn_reflns_theta_full 27.00
_diffrn_reflns_theta_max 27.00
_diffrn_reflns_theta_min 3.45
_diffrn_standards_number 0
_exptl_absorpt_coefficient_mu 0.655
_exptl_absorpt_correction_T_max 0.949
_exptl_absorpt_correction_T_min 0.917
_exptl_absorpt_correction_type analytical
_exptl_absorpt_process_details
;
CrysAlis RED, Oxford Diffraction Ltd.,
Version 1.171.33.52 (release 06-11-2009 CrysAlis171 .NET)
(compiled Nov  6 2009,16:24:50)
Analytical numeric absorption correction using a multifaceted crystal
            model based on expressions derived by R.C. Clark & J.S. Reid.
(Clark, R. C. & Reid, J. S. (1995). Acta Cryst. A51, 887-897)
;
_exptl_crystal_colour purple
_exptl_crystal_density_diffrn 1.799
_exptl_crystal_description block
_exptl_crystal_F_000 380
_exptl_crystal_size_max 0.18
_exptl_crystal_size_mid 0.15
_exptl_crystal_size_min 0.11
_refine_diff_density_max 0.377
_refine_diff_density_min -0.401
_refine_diff_density_rms 0.057
_refine_ls_extinction_method none
_refine_ls_goodness_of_fit_ref 1.090
_refine_ls_hydrogen_treatment constr
_refine_ls_matrix_type full
_refine_ls_number_parameters 97
_refine_ls_number_reflns 1021
_refine_ls_number_restraints 16
_refine_ls_restrained_S_all 1.086
_refine_ls_R_factor_all 0.0404
_refine_ls_R_factor_gt 0.0307
_refine_ls_shift/su_max 0.000
_refine_ls_shift/su_mean 0.000
_refine_ls_structure_factor_coef Fsqd
_refine_ls_weighting_details 'calc w=1/[\s^2^(Fo^2^)+(0.0184P)^2^+0.5570P] where P=(Fo^2^+2Fc^2^)/3'
_refine_ls_weighting_scheme calc
_refine_ls_wR_factor_gt 0.0626
_refine_ls_wR_factor_ref 0.0653
_reflns_number_gt 866
_reflns_number_total 1021
_reflns_threshold_expression >2sigma(I)
_cod_data_source_file ic201535x_si_001_07.cif
_cod_data_source_block 111tz196
_cod_database_code 4327772

loop_
_symmetry_equiv_pos_as_xyz
'x, y, z'
'-y, x-y, z'
'-x+y, -x, z'
'-x, -y, -z'
'y, -x+y, -z'
'x-y, x, -z'

loop_
_atom_site_label
_atom_site_type_symbol
_atom_site_fract_x
_atom_site_fract_y
_atom_site_fract_z
_atom_site_U_iso_or_equiv
_atom_site_adp_type
_atom_site_occupancy
_atom_site_symmetry_multiplicity
_atom_site_calc_flag
_atom_site_refinement_flags
Fe Fe 0.0000 0.0000 0.0000 0.01175(16) Uani 1 6 d S
N1 N 0.38054(16) 0.20608(16) 0.30029(18) 0.0141(3) Uani 1 1 d .
N2 N 0.31065(18) 0.05872(18) 0.3573(2) 0.0232(4) Uani 1 1 d .
N3 N 0.19331(18) -0.02246(18) 0.2621(2) 0.0224(4) Uani 1 1 d .
N4 N 0.18521(16) 0.07050(16) 0.14326(17) 0.0136(3) Uani 1 1 d .
C1 C 0.51872(19) 0.3296(2) 0.3811(2) 0.0148(4) Uani 1 1 d .
H1A H 0.5089 0.3131 0.5016 0.018 Uiso 1 1 calc R
H1B H 0.5264 0.4310 0.3578 0.018 Uiso 1 1 calc R
C2 C 0.6667 0.3333 0.3214(4) 0.0119(6) Uani 1 3 d S
H2 H 0.6667 0.3333 0.1983 0.014 Uiso 1 3 calc SR
C5 C 0.30336(19) 0.2114(2) 0.1701(2) 0.0142(4) Uani 1 1 d .
H5 H 0.3286 0.3013 0.1067 0.017 Uiso 1 1 calc R
B1 B 0.3333 0.6667 0.1123(3) 0.0280(9) Uani 1 3 d SD
F1 F 0.3740(8) 0.5612(8) 0.0516(11) 0.028(7) Uani 0.33 1 d PD
F2 F 0.4349(8) 0.8145(6) 0.0525(11) 0.026(7) Uani 0.33 1 d PD
F3 F 0.3333 0.6667 0.2826(3) 0.0601(8) Uani 1 3 d SD
F4 F 0.1825(7) 0.6220(10) 0.0636(18) 0.068(5) Uani 0.33 1 d PD

loop_
_atom_site_aniso_label
_atom_site_aniso_U_11
_atom_site_aniso_U_22
_atom_site_aniso_U_33
_atom_site_aniso_U_23
_atom_site_aniso_U_13
_atom_site_aniso_U_12
Fe 0.0100(2) 0.0100(2) 0.0152(3) 0.000 0.000 0.00502(10)
N1 0.0117(7) 0.0124(7) 0.0182(8) 0.0001(6) -0.0014(6) 0.0060(6)
N2 0.0183(8) 0.0154(8) 0.0306(9) 0.0054(7) -0.0069(7) 0.0045(7)
N3 0.0182(8) 0.0146(8) 0.0308(9) 0.0040(7) -0.0082(7) 0.0055(7)
N4 0.0129(7) 0.0127(7) 0.0177(7) 0.0005(6) 0.0011(6) 0.0082(6)
C1 0.0112(8) 0.0141(8) 0.0188(9) -0.0034(7) -0.0022(7) 0.0059(7)
C2 0.0119(9) 0.0119(9) 0.0118(13) 0.000 0.000 0.0060(4)
C5 0.0123(8) 0.0144(8) 0.0167(8) 0.0015(7) 0.0007(7) 0.0072(7)
B1 0.0341(14) 0.0341(14) 0.0159(18) 0.000 0.000 0.0171(7)
F1 0.032(8) 0.020(6) 0.036(13) -0.013(6) -0.023(6) 0.017(5)
F2 0.048(10) 0.019(8) 0.016(9) -0.004(5) -0.018(7) 0.020(6)
F3 0.0810(13) 0.0810(13) 0.0182(12) 0.000 0.000 0.0405(6)
F4 0.051(8) 0.080(11) 0.089(10) -0.018(11) 0.003(7) 0.045(8)

loop_
_atom_type_symbol
_atom_type_description
_atom_type_scat_dispersion_real
_atom_type_scat_dispersion_imag
_atom_type_scat_source
C C 0.0033 0.0016 'International Tables Vol C Tables 4.2.6.8 and 6.1.1.4'
H H 0.0000 0.0000 'International Tables Vol C Tables 4.2.6.8 and 6.1.1.4'
N N 0.0061 0.0033 'International Tables Vol C Tables 4.2.6.8 and 6.1.1.4'
B B 0.0013 0.0007 'International Tables Vol C Tables 4.2.6.8 and 6.1.1.4'
F F 0.0171 0.0103 'International Tables Vol C Tables 4.2.6.8 and 6.1.1.4'
Fe Fe 0.3463 0.8444 'International Tables Vol C Tables 4.2.6.8 and 6.1.1.4'

loop_
_geom_angle_atom_site_label_1
_geom_angle_atom_site_label_2
_geom_angle_atom_site_label_3
_geom_angle
_geom_angle_site_symmetry_1
_geom_angle_site_symmetry_3
N4 Fe N4 89.14(6) 4 5
N4 Fe N4 180.00(10) 4 .
N4 Fe N4 90.86(6) 5 .
N4 Fe N4 90.86(6) 4 3
N4 Fe N4 90.86(6) 5 3
N4 Fe N4 89.14(6) . 3
N4 Fe N4 89.14(6) 4 6
N4 Fe N4 89.14(6) 5 6
N4 Fe N4 90.86(6) . 6
N4 Fe N4 180.00(7) 3 6
N4 Fe N4 90.86(6) 4 2
N4 Fe N4 180.00(7) 5 2
N4 Fe N4 89.14(6) . 2
N4 Fe N4 89.14(6) 3 2
N4 Fe N4 90.86(6) 6 2
C5 N1 N2 108.86(14) . .
C5 N1 C1 130.14(15) . .
N2 N1 C1 120.99(14) . .
N3 N2 N1 106.67(14) . .
N2 N3 N4 109.91(14) . .
C5 N4 N3 106.20(14) . .
C5 N4 Fe 130.29(12) . .
N3 N4 Fe 122.22(11) . .
N1 C1 C2 111.45(13) . .
N1 C1 H1A 109.3 . .
C2 C1 H1A 109.3 . .
N1 C1 H1B 109.3 . .
C2 C1 H1B 109.3 . .
H1A C1 H1B 108.0 . .
C1 C2 C1 110.48(12) 2_655 3_665
C1 C2 C1 110.48(12) 2_655 .
C1 C2 C1 110.48(12) 3_665 .
C1 C2 H2 108.4 2_655 .
C1 C2 H2 108.4 3_665 .
C1 C2 H2 108.4 . .
N4 C5 N1 108.36(15) . .
N4 C5 H5 125.8 . .
N1 C5 H5 125.8 . .
F3 B1 F1 110.8(4) . 3_565
F3 B1 F1 110.8(4) . 2_665
F1 B1 F1 108.1(4) 3_565 2_665
F3 B1 F1 110.8(4) . .
F1 B1 F1 108.1(4) 3_565 .
F1 B1 F1 108.1(5) 2_665 .
F3 B1 F2 110.5(4) . 2_665
F1 B1 F2 2.1(5) 3_565 2_665
F1 B1 F2 110.0(4) 2_665 2_665
F1 B1 F2 106.6(6) . 2_665
F3 B1 F2 110.5(4) . .
F1 B1 F2 106.6(6) 3_565 .
F1 B1 F2 2.1(5) 2_665 .
F1 B1 F2 110.0(4) . .
F2 B1 F2 108.5(4) 2_665 .
F3 B1 F2 110.5(4) . 3_565
F1 B1 F2 110.0(4) 3_565 3_565
F1 B1 F2 106.6(6) 2_665 3_565
F1 B1 F2 2.1(5) . 3_565
F2 B1 F2 108.5(4) 2_665 3_565
F2 B1 F2 108.5(5) . 3_565
F3 B1 F4 106.5(6) . .
F1 B1 F4 4.4(9) 3_565 .
F1 B1 F4 111.2(7) 2_665 .
F1 B1 F4 109.4(5) . .
F2 B1 F4 4.1(9) 2_665 .
F2 B1 F4 109.6(5) . .
F2 B1 F4 111.3(7) 3_565 .
F3 B1 F4 106.5(6) . 3_565
F1 B1 F4 109.4(5) 3_565 3_565
F1 B1 F4 4.4(9) 2_665 3_565
F1 B1 F4 111.2(7) . 3_565
F2 B1 F4 111.3(7) 2_665 3_565
F2 B1 F4 4.1(9) . 3_565
F2 B1 F4 109.6(5) 3_565 3_565
F4 B1 F4 112.3(6) . 3_565
F3 B1 F4 106.5(6) . 2_665
F1 B1 F4 111.2(7) 3_565 2_665
F1 B1 F4 109.4(5) 2_665 2_665
F1 B1 F4 4.4(9) . 2_665
F2 B1 F4 109.6(5) 2_665 2_665
F2 B1 F4 111.3(7) . 2_665
F2 B1 F4 4.1(9) 3_565 2_665
F4 B1 F4 112.3(6) . 2_665
F4 B1 F4 112.3(6) 3_565 2_665
F2 F1 F4 67(10) 3_565 2_665
F2 F1 B1 89(6) 3_565 .
F4 F1 B1 89(3) 2_665 .
F1 F2 F4 85(10) 2_665 3_565
F1 F2 B1 89(6) 2_665 .
F4 F2 B1 89(3) 3_565 .
F2 F4 F1 28(7) 2_665 3_565
F2 F4 B1 87(3) 2_665 .
F1 F4 B1 87(3) 3_565 .

loop_
_geom_bond_atom_site_label_1
_geom_bond_atom_site_label_2
_geom_bond_distance
_geom_bond_site_symmetry_2
Fe N4 1.9868(15) 4
Fe N4 1.9868(15) 5
Fe N4 1.9868(15) .
Fe N4 1.9868(15) 3
Fe N4 1.9868(15) 6
Fe N4 1.9868(15) 2
N1 C5 1.324(2) .
N1 N2 1.351(2) .
N1 C1 1.463(2) .
N2 N3 1.292(2) .
N3 N4 1.367(2) .
N4 C5 1.321(2) .
C1 C2 1.5319(19) .
C1 H1A 0.9900 .
C1 H1B 0.9900 .
C2 C1 1.5319(19) 2_655
C2 C1 1.5319(19) 3_665
C2 H2 1.0000 .
C5 H5 0.9500 .
B1 F3 1.384(3) .
B1 F1 1.390(3) 3_565
B1 F1 1.390(3) 2_665
B1 F1 1.390(3) .
B1 F2 1.390(3) 2_665
B1 F2 1.390(3) .
B1 F2 1.390(3) 3_565
B1 F4 1.392(3) .
B1 F4 1.392(3) 3_565
B1 F4 1.392(3) 2_665
F1 F2 0.050(13) 3_565
F1 F4 0.11(2) 2_665
F2 F1 0.050(13) 2_665
F2 F4 0.10(2) 3_565
F4 F2 0.10(2) 2_665
F4 F1 0.11(2) 3_565

loop_
_geom_torsion_atom_site_label_1
_geom_torsion_atom_site_label_2
_geom_torsion_atom_site_label_3
_geom_torsion_atom_site_label_4
_geom_torsion
_geom_torsion_site_symmetry_1
_geom_torsion_site_symmetry_4
C5 N1 N2 N3 -0.05(19) . .
C1 N1 N2 N3 179.81(15) . .
N1 N2 N3 N4 -0.2(2) . .
N2 N3 N4 C5 0.3(2) . .
N2 N3 N4 Fe -167.92(12) . .
N4 Fe N4 C5 -18.6(13) 4 .
N4 Fe N4 C5 114.32(18) 5 .
N4 Fe N4 C5 -154.84(14) 3 .
N4 Fe N4 C5 25.16(14) 6 .
N4 Fe N4 C5 -65.68(18) 2 .
N4 Fe N4 N3 146.6(14) 4 .
N4 Fe N4 N3 -80.53(10) 5 .
N4 Fe N4 N3 10.31(14) 3 .
N4 Fe N4 N3 -169.69(14) 6 .
N4 Fe N4 N3 99.47(10) 2 .
C5 N1 C1 C2 -96.4(2) . .
N2 N1 C1 C2 83.8(2) . .
N1 C1 C2 C1 -68.5(3) . 2_655
N1 C1 C2 C1 169.00(14) . 3_665
N3 N4 C5 N1 -0.35(19) . .
Fe N4 C5 N1 166.60(11) . .
N2 N1 C5 N4 0.26(19) . .
C1 N1 C5 N4 -179.59(15) . .
F3 B1 F1 F2 -81(20) . 3_565
F1 B1 F1 F2 157(20) 3_565 3_565
F1 B1 F1 F2 41(20) 2_665 3_565
F2 B1 F1 F2 159(20) 2_665 3_565
F2 B1 F1 F2 41(20) . 3_565
F4 B1 F1 F2 162(20) . 3_565
F4 B1 F1 F2 37(20) 3_565 3_565
F4 B1 F1 F2 -67(16) 2_665 3_565
F3 B1 F1 F4 -14(8) . 2_665
F1 B1 F1 F4 -136(8) 3_565 2_665
F1 B1 F1 F4 107(8) 2_665 2_665
F2 B1 F1 F4 -134(8) 2_665 2_665
F2 B1 F1 F4 108(8) . 2_665
F2 B1 F1 F4 67(16) 3_565 2_665
F4 B1 F1 F4 -131(8) . 2_665
F4 B1 F1 F4 104(8) 3_565 2_665
F3 B1 F2 F1 100(20) . 2_665
F1 B1 F2 F1 -140(20) 3_565 2_665
F1 B1 F2 F1 -23(20) . 2_665
F2 B1 F2 F1 -139(20) 2_665 2_665
F2 B1 F2 F1 -21(21) 3_565 2_665
F4 B1 F2 F1 -143(20) . 2_665
F4 B1 F2 F1 85(17) 3_565 2_665
F4 B1 F2 F1 -18(20) 2_665 2_665
F3 B1 F2 F4 14(9) . 3_565
F1 B1 F2 F4 135(9) 3_565 3_565
F1 B1 F2 F4 -85(17) 2_665 3_565
F1 B1 F2 F4 -108(8) . 3_565
F2 B1 F2 F4 136(8) 2_665 3_565
F2 B1 F2 F4 -107(9) 3_565 3_565
F4 B1 F2 F4 131(8) . 3_565
F4 B1 F2 F4 -104(8) 2_665 3_565
F3 B1 F4 F2 -166(8) . 2_665
F1 B1 F4 F2 28(7) 3_565 2_665
F1 B1 F4 F2 73(8) 2_665 2_665
F1 B1 F4 F2 -46(9) . 2_665
F2 B1 F4 F2 74(9) . 2_665
F2 B1 F4 F2 -46(8) 3_565 2_665
F4 B1 F4 F2 78(8) 3_565 2_665
F4 B1 F4 F2 -50(9) 2_665 2_665
F3 B1 F4 F1 166(8) . 3_565
F1 B1 F4 F1 45(8) 2_665 3_565
F1 B1 F4 F1 -74(8) . 3_565
F2 B1 F4 F1 -28(7) 2_665 3_565
F2 B1 F4 F1 47(8) . 3_565
F2 B1 F4 F1 -73(8) 3_565 3_565
F4 B1 F4 F1 50(8) 3_565 3_565
F4 B1 F4 F1 -78(8) 2_665 3_565
